data_1548178
loop_
_publ_author_name
'Sheng-Qun Su'
'Takashi Kamachi'
'Zi-Shuo Yao'
'You-Gui Huang'
'Yoshihito Shiota'
'Kazunari Yoshizawa'
'Nobuaki Azuma'
'Yuji Miyazaki'
'Motohiro Nakano'
'Goro Maruta'
'Sadamu Takeda'
'Soonchul Kang'
'Shinji Kanegawa'
'Osamu Sato'

_publ_section_title
;
 Assembling an alkyl rotor to access abrupt and reversible crystalline
 deformation of a cobalt(II) complex
;
_journal_name_full 'Nature Communications'
_journal_page_first 8810
_journal_paper_doi 10.1038/ncomms9810
_journal_volume 6
_journal_year 2015
_chemical_formula_moiety 'C16 H17 Co N7 O8'
_chemical_formula_sum 'C16 H17 Co N7 O8'
_chemical_formula_weight 494.30
_space_group_IT_number 14
_symmetry_cell_setting monoclinic
_symmetry_space_group_name_Hall '-P 2ybc'
_symmetry_space_group_name_H-M 'P 1 21/c 1'
_atom_sites_solution_hydrogens geom
_atom_sites_solution_primary direct
_atom_sites_solution_secondary difmap
_cell_angle_alpha 90.00
_cell_angle_beta 100.082(4)
_cell_angle_gamma 90.00
_cell_formula_units_Z 4
_cell_length_a 9.7984(18)
_cell_length_b 27.410(5)
_cell_length_c 7.6404(16)
_cell_measurement_reflns_used 3723
_cell_measurement_temperature 228(2)
_cell_measurement_theta_max 25.50
_cell_measurement_theta_min 3.07
_cell_volume 2020.3(7)
_computing_structure_refinement 'SHELXL-97 (Sheldrick, 1997)'
_computing_structure_solution 'SHELXS-97 (Sheldrick, 1990)'
_diffrn_ambient_temperature 228(2)
_diffrn_measured_fraction_theta_full 0.990
_diffrn_measured_fraction_theta_max 0.990
_diffrn_measurement_device_type Molybdenum
_diffrn_measurement_method dtprofit.ref
_diffrn_radiation_monochromator graphite
_diffrn_radiation_source 'fine-focus sealed tube'
_diffrn_radiation_type MoK\a
_diffrn_radiation_wavelength 0.71075
_diffrn_reflns_av_R_equivalents 0.0312
_diffrn_reflns_av_sigmaI/netI 0.0204
_diffrn_reflns_limit_h_max 11
_diffrn_reflns_limit_h_min -11
_diffrn_reflns_limit_k_max 33
_diffrn_reflns_limit_k_min -33
_diffrn_reflns_limit_l_max 8
_diffrn_reflns_limit_l_min -9
_diffrn_reflns_number 16695
_diffrn_reflns_theta_full 25.50
_diffrn_reflns_theta_max 25.50
_diffrn_reflns_theta_min 3.07
_exptl_absorpt_coefficient_mu 0.911
_exptl_absorpt_correction_T_max 0.9144
_exptl_absorpt_correction_T_min 0.7717
_exptl_absorpt_correction_type multi-scan
_exptl_crystal_colour purple
_exptl_crystal_density_diffrn 1.625
_exptl_crystal_density_method 'not measured'
_exptl_crystal_description prism
_exptl_crystal_F_000 1012
_exptl_crystal_size_max 0.30
_exptl_crystal_size_mid 0.25
_exptl_crystal_size_min 0.10
_refine_diff_density_max 0.283
_refine_diff_density_min -0.225
_refine_diff_density_rms 0.046
_refine_ls_extinction_method none
_refine_ls_goodness_of_fit_ref 1.086
_refine_ls_hydrogen_treatment mixed
_refine_ls_matrix_type full
_refine_ls_number_parameters 289
_refine_ls_number_reflns 3723
_refine_ls_number_restraints 0
_refine_ls_restrained_S_all 1.086
_refine_ls_R_factor_all 0.0321
_refine_ls_R_factor_gt 0.0309
_refine_ls_shift/su_max 0.001
_refine_ls_shift/su_mean 0.000
_refine_ls_structure_factor_coef Fsqd
_refine_ls_weighting_details 'calc w=1/[\s^2^(Fo^2^)+(0.0355P)^2^+1.0394P] where P=(Fo^2^+2Fc^2^)/3'
_refine_ls_weighting_scheme calc
_refine_ls_wR_factor_gt 0.0767
_refine_ls_wR_factor_ref 0.0776
_reflns_number_gt 3612
_reflns_number_total 3723
_reflns_threshold_expression >2sigma(I)
_cod_data_source_file 4.cif
_cod_data_source_block 4
_cod_depositor_comments
;
The following automatic conversions were performed:

'_symmetry_cell_setting' value 'Monoclinic' changed to 'monoclinic'
according to the built-in table from CIF Core dictionary named
'cif_core.dic' version 2.4.1 from 2010-06-29.

Automatic conversion script
Id: cif_fix_values 5376 2017-05-30 11:51:03Z andrius 
;
_cod_original_sg_symbol_H-M P21/c
_cod_database_code 1548178

loop_
_symmetry_equiv_pos_as_xyz
'x, y, z'
'-x, y+1/2, -z+1/2'
'-x, -y, -z'
'x, -y-1/2, z-1/2'

loop_
_atom_site_label
_atom_site_type_symbol
_atom_site_fract_x
_atom_site_fract_y
_atom_site_fract_z
_atom_site_U_iso_or_equiv
_atom_site_adp_type
_atom_site_occupancy
_atom_site_symmetry_multiplicity
_atom_site_calc_flag
_atom_site_refinement_flags
_atom_site_disorder_assembly
_atom_site_disorder_group
Co1 Co 0.36420(2) 0.873757(8) 0.84050(3) 0.02673(9) Uani 1 1 d . . .
C1 C 0.5474(2) 0.96692(7) 0.7444(3) 0.0408(5) Uani 1 1 d . . .
H1A H 0.4914 0.9924 0.7742 0.049 Uiso 1 1 calc R . .
C2 C 0.6729(2) 0.97384(7) 0.6835(3) 0.0455(5) Uani 1 1 d . . .
H2A H 0.7150 1.0037 0.6647 0.055 Uiso 1 1 calc R . .
C3 C 0.7210(2) 0.92858(7) 0.6571(3) 0.0373(4) Uani 1 1 d . . .
H3A H 0.8037 0.9209 0.6167 0.045 Uiso 1 1 calc R . .
C4 C 0.62374(17) 0.84522(6) 0.6970(2) 0.0253(3) Uani 1 1 d . . .
C5 C 0.72613(18) 0.81654(6) 0.6459(2) 0.0288(4) Uani 1 1 d . . .
H5A H 0.8030 0.8303 0.6059 0.035 Uiso 1 1 calc R . .
C6 C 0.70948(17) 0.76623(6) 0.6567(2) 0.0271(4) Uani 1 1 d . . .
C7 C 0.81977(18) 0.73341(7) 0.6076(2) 0.0310(4) Uani 1 1 d . . .
C8 C 0.59446(17) 0.74605(6) 0.7140(2) 0.0263(3) Uani 1 1 d . . .
H8A H 0.5827 0.7121 0.7216 0.032 Uiso 1 1 calc R . .
C9 C 0.49871(17) 0.77853(6) 0.7591(2) 0.0245(3) Uani 1 1 d . . .
C10 C 0.32827(18) 0.71856(6) 0.8461(2) 0.0298(4) Uani 1 1 d . . .
H10A H 0.3719 0.6887 0.8313 0.036 Uiso 1 1 calc R . .
C11 C 0.20423(19) 0.72492(7) 0.8993(2) 0.0330(4) Uani 1 1 d . . .
H11A H 0.1448 0.7005 0.9288 0.040 Uiso 1 1 calc R . .
C12 C 0.18337(18) 0.77535(7) 0.9009(2) 0.0331(4) Uani 1 1 d . . .
H12A H 0.1049 0.7903 0.9327 0.040 Uiso 1 1 calc R . .
C13 C 0.8929(2) 0.65028(7) 0.6065(3) 0.0382(4) Uani 1 1 d . . .
H13A H 0.9821 0.6569 0.6830 0.046 Uiso 1 1 calc R . .
H13B H 0.9064 0.6503 0.4824 0.046 Uiso 1 1 calc R . .
C14 C 0.8365(2) 0.60180(7) 0.6535(3) 0.0384(4) Uani 1 1 d . . .
H14A H 0.7530 0.5941 0.5672 0.046 Uiso 1 1 calc R . .
H14B H 0.8100 0.6041 0.7711 0.046 Uiso 1 1 calc R . .
C15 C 0.9412(3) 0.56090(8) 0.6549(3) 0.0538(6) Uani 1 1 d . . .
H15A H 0.9636 0.5574 0.5355 0.065 Uiso 1 1 calc R . .
H15B H 1.0267 0.5696 0.7359 0.065 Uiso 1 1 calc R . .
C16 C 0.8888(4) 0.51269(10) 0.7122(5) 0.0794(9) Uani 1 1 d . . .
H16A H 0.9594 0.4879 0.7118 0.119 Uiso 1 1 calc R . .
H16B H 0.8056 0.5034 0.6305 0.119 Uiso 1 1 calc R . .
H16C H 0.8678 0.5158 0.8311 0.119 Uiso 1 1 calc R . .
N1 N 0.51798(15) 0.92004(5) 0.7547(2) 0.0308(3) Uani 1 1 d . . .
N2 N 0.62628(15) 0.89621(5) 0.7004(2) 0.0280(3) Uani 1 1 d . . .
N3 N 0.51234(14) 0.82681(5) 0.75163(18) 0.0245(3) Uani 1 1 d . . .
N4 N 0.37723(14) 0.76390(5) 0.81825(18) 0.0253(3) Uani 1 1 d . . .
N5 N 0.28734(15) 0.79933(5) 0.8524(2) 0.0300(3) Uani 1 1 d . . .
N6 N 0.44034(18) 0.90178(6) 1.1658(2) 0.0375(4) Uani 1 1 d . . .
N7 N 0.12232(17) 0.88480(6) 0.6508(2) 0.0391(4) Uani 1 1 d . . .
O1 O 0.46942(15) 0.86015(5) 1.10887(18) 0.0381(3) Uani 1 1 d . . .
O2 O 0.4767(2) 0.91376(7) 1.3198(2) 0.0662(5) Uani 1 1 d . . .
O3 O 0.37106(16) 0.92928(5) 1.05078(19) 0.0466(4) Uani 1 1 d . . .
O4 O 0.13783(16) 0.88697(6) 0.8172(2) 0.0485(4) Uani 1 1 d . . .
O5 O 0.00809(16) 0.88259(7) 0.5549(3) 0.0635(5) Uani 1 1 d . . .
O6 O 0.23209(14) 0.88403(5) 0.5861(2) 0.0426(3) Uani 1 1 d . . .
O7 O 0.79110(14) 0.68703(5) 0.6333(2) 0.0407(3) Uani 1 1 d . . .
O8 O 0.91912(14) 0.74804(5) 0.5517(2) 0.0453(4) Uani 1 1 d . . .

loop_
_atom_site_aniso_label
_atom_site_aniso_U_11
_atom_site_aniso_U_22
_atom_site_aniso_U_33
_atom_site_aniso_U_23
_atom_site_aniso_U_13
_atom_site_aniso_U_12
Co1 0.02536(15) 0.02423(14) 0.03121(15) -0.00159(9) 0.00667(10) 0.00234(8)
C1 0.0420(11) 0.0258(9) 0.0564(13) -0.0037(8) 0.0138(9) -0.0008(8)
C2 0.0493(12) 0.0282(10) 0.0618(14) -0.0008(9) 0.0179(10) -0.0096(9)
C3 0.0367(10) 0.0334(10) 0.0443(11) -0.0010(8) 0.0138(8) -0.0089(8)
C4 0.0249(8) 0.0272(9) 0.0236(8) -0.0008(6) 0.0033(6) -0.0019(7)
C5 0.0253(8) 0.0310(9) 0.0312(9) -0.0016(7) 0.0079(7) -0.0027(7)
C6 0.0242(8) 0.0314(9) 0.0258(8) -0.0031(7) 0.0048(7) 0.0016(7)
C7 0.0273(9) 0.0337(10) 0.0323(9) -0.0039(7) 0.0054(7) 0.0013(7)
C8 0.0263(8) 0.0248(8) 0.0275(8) -0.0021(6) 0.0042(7) -0.0003(6)
C9 0.0235(8) 0.0266(8) 0.0233(8) -0.0009(6) 0.0037(6) -0.0014(6)
C10 0.0321(9) 0.0258(9) 0.0312(9) 0.0004(7) 0.0044(7) -0.0036(7)
C11 0.0310(9) 0.0367(10) 0.0320(9) 0.0008(7) 0.0076(7) -0.0095(8)
C12 0.0254(9) 0.0385(10) 0.0371(10) -0.0010(8) 0.0102(7) -0.0038(7)
C13 0.0318(10) 0.0346(10) 0.0491(11) -0.0059(9) 0.0095(9) 0.0089(8)
C14 0.0391(11) 0.0353(10) 0.0410(11) -0.0046(8) 0.0071(8) 0.0036(8)
C15 0.0625(15) 0.0378(12) 0.0634(15) -0.0028(10) 0.0175(12) 0.0136(10)
C16 0.110(2) 0.0384(14) 0.096(2) 0.0040(14) 0.0346(19) 0.0142(14)
N1 0.0292(8) 0.0258(7) 0.0384(8) -0.0031(6) 0.0086(6) 0.0011(6)
N2 0.0265(7) 0.0261(8) 0.0321(8) 0.0001(6) 0.0073(6) -0.0028(6)
N3 0.0230(7) 0.0246(7) 0.0260(7) -0.0022(5) 0.0049(5) -0.0013(5)
N4 0.0232(7) 0.0242(7) 0.0292(7) -0.0008(6) 0.0065(6) -0.0002(5)
N5 0.0252(7) 0.0293(8) 0.0372(8) -0.0032(6) 0.0099(6) 0.0014(6)
N6 0.0469(10) 0.0319(8) 0.0333(8) -0.0020(7) 0.0061(7) -0.0010(7)
N7 0.0310(9) 0.0352(9) 0.0498(11) 0.0044(7) 0.0039(8) 0.0033(7)
O1 0.0475(8) 0.0278(7) 0.0384(7) 0.0000(6) 0.0064(6) 0.0049(6)
O2 0.1010(14) 0.0620(11) 0.0302(8) -0.0121(7) -0.0036(8) 0.0054(10)
O3 0.0648(10) 0.0357(8) 0.0384(8) 0.0004(6) 0.0064(7) 0.0163(7)
O4 0.0531(9) 0.0440(8) 0.0501(9) -0.0002(7) 0.0139(7) 0.0144(7)
O5 0.0298(8) 0.0825(13) 0.0728(12) 0.0109(10) -0.0062(8) 0.0005(8)
O6 0.0309(7) 0.0491(8) 0.0471(8) 0.0079(7) 0.0047(6) -0.0007(6)
O7 0.0335(7) 0.0301(7) 0.0625(9) -0.0035(6) 0.0194(7) 0.0053(5)
O8 0.0332(7) 0.0410(8) 0.0680(10) -0.0013(7) 0.0259(7) 0.0027(6)

loop_
_atom_type_symbol
_atom_type_description
_atom_type_scat_dispersion_real
_atom_type_scat_dispersion_imag
_atom_type_scat_source
C C 0.0033 0.0016 'International Tables Vol C Tables 4.2.6.8 and 6.1.1.4'
H H 0.0000 0.0000 'International Tables Vol C Tables 4.2.6.8 and 6.1.1.4'
N N 0.0061 0.0033 'International Tables Vol C Tables 4.2.6.8 and 6.1.1.4'
O O 0.0106 0.0060 'International Tables Vol C Tables 4.2.6.8 and 6.1.1.4'
Co Co 0.3494 0.9721 'International Tables Vol C Tables 4.2.6.8 and 6.1.1.4'

loop_
_geom_angle_atom_site_label_1
_geom_angle_atom_site_label_2
_geom_angle_atom_site_label_3
_geom_angle
_geom_angle_site_symmetry_1
_geom_angle_site_symmetry_3
N3 Co1 O6 97.25(6) . .
N3 Co1 N1 73.03(6) . .
O6 Co1 N1 89.45(6) . .
N3 Co1 O1 87.69(5) . .
O6 Co1 O1 171.64(5) . .
N1 Co1 O1 98.47(6) . .
N3 Co1 N5 73.08(5) . .
O6 Co1 N5 90.14(6) . .
N1 Co1 N5 145.77(6) . .
O1 Co1 N5 84.83(5) . .
N3 Co1 O3 135.32(6) . .
O6 Co1 O3 120.22(6) . .
N1 Co1 O3 83.21(6) . .
O1 Co1 O3 58.60(5) . .
N5 Co1 O3 125.56(6) . .
N3 Co1 O4 142.74(6) . .
O6 Co1 O4 58.23(6) . .
N1 Co1 O4 128.30(6) . .
O1 Co1 O4 114.07(6) . .
N5 Co1 O4 78.99(6) . .
O3 Co1 O4 81.30(6) . .
N1 C1 C2 111.37(18) . .
N1 C1 H1A 124.3 . .
C2 C1 H1A 124.3 . .
C3 C2 C1 105.89(17) . .
C3 C2 H2A 127.1 . .
C1 C2 H2A 127.1 . .
C2 C3 N2 106.86(17) . .
C2 C3 H3A 126.6 . .
N2 C3 H3A 126.6 . .
N3 C4 C5 123.16(16) . .
N3 C4 N2 112.65(14) . .
C5 C4 N2 124.19(15) . .
C4 C5 C6 116.60(16) . .
C4 C5 H5A 121.7 . .
C6 C5 H5A 121.7 . .
C5 C6 C8 121.41(16) . .
C5 C6 C7 118.75(16) . .
C8 C6 C7 119.83(16) . .
O8 C7 O7 125.50(17) . .
O8 C7 C6 123.56(17) . .
O7 C7 C6 110.93(15) . .
C9 C8 C6 116.45(16) . .
C9 C8 H8A 121.8 . .
C6 C8 H8A 121.8 . .
N3 C9 C8 123.52(15) . .
N3 C9 N4 113.23(14) . .
C8 C9 N4 123.24(15) . .
C11 C10 N4 106.71(16) . .
C11 C10 H10A 126.6 . .
N4 C10 H10A 126.6 . .
C10 C11 C12 105.63(16) . .
C10 C11 H11A 127.2 . .
C12 C11 H11A 127.2 . .
N5 C12 C11 111.65(16) . .
N5 C12 H12A 124.2 . .
C11 C12 H12A 124.2 . .
O7 C13 C14 106.72(15) . .
O7 C13 H13A 110.4 . .
C14 C13 H13A 110.4 . .
O7 C13 H13B 110.4 . .
C14 C13 H13B 110.4 . .
H13A C13 H13B 108.6 . .
C13 C14 C15 112.16(18) . .
C13 C14 H14A 109.2 . .
C15 C14 H14A 109.2 . .
C13 C14 H14B 109.2 . .
C15 C14 H14B 109.2 . .
H14A C14 H14B 107.9 . .
C16 C15 C14 112.6(2) . .
C16 C15 H15A 109.1 . .
C14 C15 H15A 109.1 . .
C16 C15 H15B 109.1 . .
C14 C15 H15B 109.1 . .
H15A C15 H15B 107.8 . .
C15 C16 H16A 109.5 . .
C15 C16 H16B 109.5 . .
H16A C16 H16B 109.5 . .
C15 C16 H16C 109.5 . .
H16A C16 H16C 109.5 . .
H16B C16 H16C 109.5 . .
C1 N1 N2 104.87(15) . .
C1 N1 Co1 139.52(13) . .
N2 N1 Co1 115.50(11) . .
C3 N2 N1 111.00(15) . .
C3 N2 C4 130.97(15) . .
N1 N2 C4 118.02(13) . .
C9 N3 C4 118.86(14) . .
C9 N3 Co1 120.37(11) . .
C4 N3 Co1 120.67(11) . .
C10 N4 N5 111.24(14) . .
C10 N4 C9 130.73(15) . .
N5 N4 C9 118.02(14) . .
C12 N5 N4 104.77(15) . .
C12 N5 Co1 140.06(13) . .
N4 N5 Co1 114.70(10) . .
O2 N6 O3 122.99(17) . .
O2 N6 O1 121.97(17) . .
O3 N6 O1 115.04(15) . .
O5 N7 O4 122.90(18) . .
O5 N7 O6 121.12(19) . .
O4 N7 O6 115.96(16) . .
N6 O1 Co1 94.10(10) . .
N6 O3 Co1 92.26(10) . .
N7 O4 Co1 90.90(11) . .
N7 O6 Co1 93.88(11) . .
C7 O7 C13 118.35(15) . .

loop_
_geom_bond_atom_site_label_1
_geom_bond_atom_site_label_2
_geom_bond_distance
_geom_bond_site_symmetry_2
Co1 N3 2.1374(14) .
Co1 O6 2.1566(15) .
Co1 N1 2.1577(15) .
Co1 O1 2.1602(14) .
Co1 N5 2.1820(16) .
Co1 O3 2.2054(15) .
Co1 O4 2.2235(16) .
C1 N1 1.322(2) .
C1 C2 1.401(3) .
C1 H1A 0.9400 .
C2 C3 1.355(3) .
C2 H2A 0.9400 .
C3 N2 1.366(2) .
C3 H3A 0.9400 .
C4 N3 1.334(2) .
C4 C5 1.384(2) .
C4 N2 1.398(2) .
C5 C6 1.393(2) .
C5 H5A 0.9400 .
C6 C8 1.393(2) .
C6 C7 1.503(2) .
C7 O8 1.199(2) .
C7 O7 1.324(2) .
C8 C9 1.380(2) .
C8 H8A 0.9400 .
C9 N3 1.333(2) .
C9 N4 1.404(2) .
C10 C11 1.359(3) .
C10 N4 1.362(2) .
C10 H10A 0.9400 .
C11 C12 1.398(3) .
C11 H11A 0.9400 .
C12 N5 1.319(2) .
C12 H12A 0.9400 .
C13 O7 1.457(2) .
C13 C14 1.507(3) .
C13 H13A 0.9800 .
C13 H13B 0.9800 .
C14 C15 1.519(3) .
C14 H14A 0.9800 .
C14 H14B 0.9800 .
C15 C16 1.510(4) .
C15 H15A 0.9800 .
C15 H15B 0.9800 .
C16 H16A 0.9700 .
C16 H16B 0.9700 .
C16 H16C 0.9700 .
N1 N2 1.371(2) .
N4 N5 1.366(2) .
N6 O2 1.213(2) .
N6 O3 1.262(2) .
N6 O1 1.271(2) .
N7 O5 1.227(2) .
N7 O4 1.255(2) .
N7 O6 1.260(2) .

loop_
_geom_torsion_atom_site_label_1
_geom_torsion_atom_site_label_2
_geom_torsion_atom_site_label_3
_geom_torsion_atom_site_label_4
_geom_torsion
_geom_torsion_site_symmetry_1
_geom_torsion_site_symmetry_2
_geom_torsion_site_symmetry_3
_geom_torsion_site_symmetry_4
N1 C1 C2 C3 -0.4(3) . . . .
C1 C2 C3 N2 0.3(2) . . . .
N3 C4 C5 C6 -1.1(3) . . . .
N2 C4 C5 C6 177.71(15) . . . .
C4 C5 C6 C8 0.8(3) . . . .
C4 C5 C6 C7 -178.30(15) . . . .
C5 C6 C7 O8 -3.5(3) . . . .
C8 C6 C7 O8 177.41(18) . . . .
C5 C6 C7 O7 177.03(16) . . . .
C8 C6 C7 O7 -2.1(2) . . . .
C5 C6 C8 C9 0.0(2) . . . .
C7 C6 C8 C9 179.08(15) . . . .
C6 C8 C9 N3 -0.6(2) . . . .
C6 C8 C9 N4 179.66(15) . . . .
N4 C10 C11 C12 0.1(2) . . . .
C10 C11 C12 N5 -0.1(2) . . . .
O7 C13 C14 C15 -172.40(17) . . . .
C13 C14 C15 C16 176.7(2) . . . .
C2 C1 N1 N2 0.3(2) . . . .
C2 C1 N1 Co1 176.07(16) . . . .
N3 Co1 N1 C1 -178.5(2) . . . .
O6 Co1 N1 C1 83.8(2) . . . .
O1 Co1 N1 C1 -93.5(2) . . . .
N5 Co1 N1 C1 173.22(19) . . . .
O3 Co1 N1 C1 -36.8(2) . . . .
O4 Co1 N1 C1 36.5(2) . . . .
N3 Co1 N1 N2 -2.97(11) . . . .
O6 Co1 N1 N2 -100.72(12) . . . .
O1 Co1 N1 N2 81.98(12) . . . .
N5 Co1 N1 N2 -11.28(18) . . . .
O3 Co1 N1 N2 138.74(12) . . . .
O4 Co1 N1 N2 -148.00(11) . . . .
C2 C3 N2 N1 -0.1(2) . . . .
C2 C3 N2 C4 179.64(18) . . . .
C1 N1 N2 C3 -0.1(2) . . . .
Co1 N1 N2 C3 -177.07(12) . . . .
C1 N1 N2 C4 -179.89(16) . . . .
Co1 N1 N2 C4 3.13(18) . . . .
N3 C4 N2 C3 179.42(18) . . . .
C5 C4 N2 C3 0.5(3) . . . .
N3 C4 N2 N1 -0.8(2) . . . .
C5 C4 N2 N1 -179.74(16) . . . .
C8 C9 N3 C4 0.3(2) . . . .
N4 C9 N3 C4 -179.90(14) . . . .
C8 C9 N3 Co1 -176.05(12) . . . .
N4 C9 N3 Co1 3.71(19) . . . .
C5 C4 N3 C9 0.6(2) . . . .
N2 C4 N3 C9 -178.37(14) . . . .
C5 C4 N3 Co1 176.93(13) . . . .
N2 C4 N3 Co1 -1.99(18) . . . .
O6 Co1 N3 C9 -93.73(13) . . . .
N1 Co1 N3 C9 179.08(14) . . . .
O1 Co1 N3 C9 79.50(13) . . . .
N5 Co1 N3 C9 -5.80(12) . . . .
O3 Co1 N3 C9 118.04(13) . . . .
O4 Co1 N3 C9 -48.92(17) . . . .
O6 Co1 N3 C4 89.95(13) . . . .
N1 Co1 N3 C4 2.75(12) . . . .
O1 Co1 N3 C4 -96.82(13) . . . .
N5 Co1 N3 C4 177.88(14) . . . .
O3 Co1 N3 C4 -58.29(15) . . . .
O4 Co1 N3 C4 134.76(12) . . . .
C11 C10 N4 N5 -0.02(19) . . . .
C11 C10 N4 C9 -178.52(16) . . . .
N3 C9 N4 C10 -178.80(16) . . . .
C8 C9 N4 C10 1.0(3) . . . .
N3 C9 N4 N5 2.8(2) . . . .
C8 C9 N4 N5 -177.45(15) . . . .
C11 C12 N5 N4 0.1(2) . . . .
C11 C12 N5 Co1 -171.01(14) . . . .
C10 N4 N5 C12 -0.05(19) . . . .
C9 N4 N5 C12 178.66(15) . . . .
C10 N4 N5 Co1 173.68(11) . . . .
C9 N4 N5 Co1 -7.60(18) . . . .
N3 Co1 N5 C12 177.4(2) . . . .
O6 Co1 N5 C12 -85.1(2) . . . .
N1 Co1 N5 C12 -174.34(17) . . . .
O1 Co1 N5 C12 88.2(2) . . . .
O3 Co1 N5 C12 43.2(2) . . . .
O4 Co1 N5 C12 -27.6(2) . . . .
N3 Co1 N5 N4 6.81(11) . . . .
O6 Co1 N5 N4 104.34(12) . . . .
N1 Co1 N5 N4 15.12(18) . . . .
O1 Co1 N5 N4 -82.35(12) . . . .
O3 Co1 N5 N4 -127.30(11) . . . .
O4 Co1 N5 N4 161.87(12) . . . .
O2 N6 O1 Co1 179.45(18) . . . .
O3 N6 O1 Co1 -0.37(17) . . . .
N3 Co1 O1 N6 149.35(11) . . . .
O6 Co1 O1 N6 -84.2(4) . . . .
N1 Co1 O1 N6 76.88(11) . . . .
N5 Co1 O1 N6 -137.45(11) . . . .
O3 Co1 O1 N6 0.23(10) . . . .
O4 Co1 O1 N6 -61.95(12) . . . .
O2 N6 O3 Co1 -179.45(19) . . . .
O1 N6 O3 Co1 0.37(17) . . . .
N3 Co1 O3 N6 -47.06(15) . . . .
O6 Co1 O3 N6 170.13(10) . . . .
N1 Co1 O3 N6 -104.49(12) . . . .
O1 Co1 O3 N6 -0.23(10) . . . .
N5 Co1 O3 N6 55.30(14) . . . .
O4 Co1 O3 N6 125.00(12) . . . .
O5 N7 O4 Co1 168.94(18) . . . .
O6 N7 O4 Co1 -9.68(17) . . . .
N3 Co1 O4 N7 -49.36(15) . . . .
O6 Co1 O4 N7 5.96(10) . . . .
N1 Co1 O4 N7 65.73(13) . . . .
O1 Co1 O4 N7 -170.33(10) . . . .
N5 Co1 O4 N7 -91.13(12) . . . .
O3 Co1 O4 N7 139.88(12) . . . .
O5 N7 O6 Co1 -168.65(17) . . . .
O4 N7 O6 Co1 10.00(17) . . . .
N3 Co1 O6 N7 143.93(11) . . . .
N1 Co1 O6 N7 -143.25(11) . . . .
O1 Co1 O6 N7 18.0(4) . . . .
N5 Co1 O6 N7 70.98(11) . . . .
O3 Co1 O6 N7 -61.44(13) . . . .
O4 Co1 O6 N7 -5.95(10) . . . .
O8 C7 O7 C13 5.5(3) . . . .
C6 C7 O7 C13 -175.02(15) . . . .
C14 C13 O7 C7 177.22(16) . . . .
